data_4062467
_journal_name_full Organometallics
_journal_year 2003
_chemical_formula_sum 'C48 H44 F3 Fe O4 P2 Pt S'
_chemical_formula_weight 1086.81
_space_group_IT_number 2
_symmetry_cell_setting triclinic
_symmetry_Int_Tables_number 2
_symmetry_space_group_name_Hall '-P 1'
_symmetry_space_group_name_H-M 'P -1'
_cell_angle_alpha 98.413(1)
_cell_angle_beta 102.4313(6)
_cell_angle_gamma 91.7362(7)
_cell_formula_units_Z 2
_cell_length_a 9.9669(8)
_cell_length_b 10.3655(7)
_cell_length_c 22.007(1)
_cell_measurement_temperature 213.2
_cell_volume 2191.9(3)
_exptl_crystal_density_diffrn 1.647
_cod_original_formula_sum 'C48 H44 F3 Fe O4 P2 Pt S '
_cod_database_code 4062467

loop_
_symmetry_equiv_pos_as_xyz
x,y,z
-x,-y,-z

loop_
_atom_site_label
_atom_site_type_symbol
_atom_site_fract_x
_atom_site_fract_y
_atom_site_fract_z
_atom_site_U_iso_or_equiv
_atom_site_adp_type
_atom_site_occupancy
_atom_site_calc_flag
_atom_site_refinement_flags
_atom_site_disorder_assembly
_atom_site_disorder_group
Pt(1) Pt 0.04927(4) -0.02467(4) 0.24043(2) 0.03455(10) Uani 1.00 d . . .
Fe(1) Fe -0.2441(2) -0.2455(1) 0.29471(8) 0.0413(4) Uani 1.00 d . . .
S(1) S 0.2286(4) 0.4491(4) 0.2421(2) 0.067(1) Uani 1.00 d . . .
P(1) P -0.1616(3) -0.0966(3) 0.1816(1) 0.0359(7) Uani 1.00 d . . .
P(2) P 0.0114(3) -0.0061(3) 0.3404(1) 0.0354(7) Uani 1.00 d . . .
F(1) F 0.300(1) 0.6534(10) 0.2026(7) 0.127(5) Uani 1.00 d . . .
F(2) F 0.314(1) 0.4787(10) 0.1423(4) 0.094(4) Uani 1.00 d . . .
F(3) F 0.118(1) 0.549(1) 0.1436(6) 0.125(5) Uani 1.00 d . . .
O(1) O 0.3770(9) 0.038(1) 0.3161(5) 0.072(3) Uani 1.00 d . . .
O(2) O 0.157(2) 0.325(1) 0.2040(8) 0.116(5) Uani 1.00 d . . .
O(3) O 0.367(1) 0.438(1) 0.2731(5) 0.087(4) Uani 1.00 d . . .
O(4) O 0.150(1) 0.524(1) 0.2781(5) 0.086(4) Uani 1.00 d . . .
C(1) C 0.144(1) -0.025(2) 0.1624(6) 0.062(4) Uani 1.00 d . . .
C(2) C 0.247(1) -0.030(2) 0.2140(9) 0.097(6) Uani 1.00 d . . .
C(3) C 0.280(1) 0.052(2) 0.2628(9) 0.106(7) Uani 1.00 d . . .
C(4) C 0.410(2) 0.157(2) 0.3557(8) 0.073(5) Uani 1.00 d . . .
C(5) C -0.168(1) -0.148(1) 0.0983(5) 0.045(3) Uani 1.00 d . . .
C(6) C -0.163(1) -0.051(1) 0.0605(6) 0.056(4) Uani 1.00 d . . .
C(7) C -0.164(1) -0.086(2) -0.0030(6) 0.064(4) Uani 1.00 d . . .
C(8) C -0.172(2) -0.218(2) -0.0288(7) 0.080(5) Uani 1.00 d . . .
C(9) C -0.175(2) -0.314(2) 0.0074(7) 0.079(5) Uani 1.00 d . . .
C(10) C -0.173(1) -0.278(1) 0.0718(6) 0.055(4) Uani 1.00 d . . .
C(11) C -0.294(1) 0.020(1) 0.1810(5) 0.039(3) Uani 1.00 d . . .
C(12) C -0.420(1) -0.005(1) 0.1370(6) 0.050(3) Uani 1.00 d . . .
C(13) C -0.522(1) 0.079(2) 0.1357(8) 0.066(4) Uani 1.00 d . . .
C(14) C -0.503(1) 0.194(1) 0.1812(8) 0.067(5) Uani 1.00 d . . .
C(15) C -0.378(1) 0.221(1) 0.2237(7) 0.058(4) Uani 1.00 d . . .
C(16) C -0.273(1) 0.134(1) 0.2232(6) 0.049(3) Uani 1.00 d . . .
C(17) C -0.224(1) -0.240(1) 0.2057(5) 0.040(3) Uani 1.00 d . . .
C(18) C -0.137(1) -0.332(1) 0.2330(6) 0.048(3) Uani 1.00 d . . .
C(19) C -0.218(1) -0.428(1) 0.2496(6) 0.053(3) Uani 1.00 d . . .
C(20) C -0.357(1) -0.399(1) 0.2318(6) 0.056(4) Uani 1.00 d . . .
C(21) C -0.361(1) -0.283(1) 0.2051(6) 0.048(3) Uani 1.00 d . . .
C(22) C -0.133(1) -0.095(1) 0.3550(5) 0.039(3) Uani 1.00 d . . .
C(23) C -0.275(1) -0.065(1) 0.3383(6) 0.047(3) Uani 1.00 d . . .
C(24) C -0.354(1) -0.160(1) 0.3578(7) 0.059(4) Uani 1.00 d . . .
C(25) C -0.264(2) -0.249(1) 0.3852(7) 0.068(4) Uani 1.00 d . . .
C(26) C -0.130(1) -0.209(1) 0.3849(6) 0.053(4) Uani 1.00 d . . .
C(27) C 0.154(1) -0.068(1) 0.3919(5) 0.041(3) Uani 1.00 d . . .
C(28) C 0.206(1) -0.183(1) 0.3696(6) 0.055(4) Uani 1.00 d . . .
C(29) C 0.311(1) -0.239(1) 0.4054(7) 0.063(4) Uani 1.00 d . . .
C(30) C 0.372(1) -0.177(1) 0.4653(7) 0.060(4) Uani 1.00 d . . .
C(31) C 0.321(1) -0.059(2) 0.4891(6) 0.064(4) Uani 1.00 d . . .
C(32) C 0.213(1) -0.004(1) 0.4535(6) 0.049(3) Uani 1.00 d . . .
C(33) C -0.011(1) 0.1591(10) 0.3758(4) 0.035(3) Uani 1.00 d . . .
C(34) C -0.073(1) 0.185(1) 0.4271(5) 0.047(3) Uani 1.00 d . . .
C(35) C -0.098(1) 0.310(1) 0.4497(6) 0.058(4) Uani 1.00 d . . .
C(36) C -0.059(1) 0.412(1) 0.4232(6) 0.055(4) Uani 1.00 d . . .
C(37) C 0.007(1) 0.393(1) 0.3755(6) 0.049(3) Uani 1.00 d . . .
C(38) C 0.031(1) 0.263(1) 0.3492(5) 0.040(3) Uani 1.00 d . . .
C(39) C 0.236(2) 0.532(2) 0.1775(8) 0.075(5) Uani 1.00 d . . .
C(40) C 0.678(3) 0.281(3) 0.964(1) 0.125(9) Uani 1.00 d . . .
C(41) C 0.575(3) 0.330(4) 0.991(2) 0.16(1) Uani 1.00 d . . .
C(42) C 0.597(4) 0.355(4) 1.051(2) 0.17(2) Uani 1.00 d . . .
C(43) C 0.728(5) 0.352(3) 1.086(1) 0.14(1) Uani 1.00 d . . .
C(44) C 0.823(3) 0.335(3) 1.058(2) 0.15(1) Uani 1.00 d . . .
C(45) C 0.803(3) 0.293(3) 0.995(1) 0.14(1) Uani 1.00 d . . .
C(46) C 0.458(2) 0.513(1) 0.5552(8) 0.074(5) Uani 1.00 d . . .
C(47) C 0.366(2) 0.469(1) 0.5000(9) 0.071(5) Uani 1.00 d . . .
C(48) C 0.408(2) 0.457(1) 0.4456(8) 0.070(5) Uani 1.00 d . . .
H(1) H 0.1267 -0.0932 0.1272 0.0749 Uiso 1.00 calc . . .
H(2) H 0.0881 0.0484 0.1614 0.0749 Uiso 1.00 calc . . .
H(3) H 0.3004 -0.1060 0.2126 0.1173 Uiso 1.00 calc . . .
H(4) H 0.2331 0.1321 0.2628 0.1315 Uiso 1.00 calc . . .
H(5) H 0.4772 0.1465 0.3925 0.0867 Uiso 1.00 calc . . .
H(6) H 0.4474 0.2192 0.3347 0.0867 Uiso 1.00 calc . . .
H(7) H 0.3303 0.1900 0.3681 0.0867 Uiso 1.00 calc . . .
H(8) H -0.1593 0.0399 0.0784 0.0681 Uiso 1.00 calc . . .
H(9) H -0.1598 -0.0205 -0.0291 0.0770 Uiso 1.00 calc . . .
H(10) H -0.1753 -0.2412 -0.0728 0.0958 Uiso 1.00 calc . . .
H(11) H -0.1799 -0.4041 -0.0111 0.0953 Uiso 1.00 calc . . .
H(12) H -0.1745 -0.3443 0.0978 0.0664 Uiso 1.00 calc . . .
H(13) H -0.4338 -0.0842 0.1070 0.0609 Uiso 1.00 calc . . .
H(14) H -0.6061 0.0607 0.1044 0.0788 Uiso 1.00 calc . . .
H(15) H -0.5751 0.2520 0.1825 0.0807 Uiso 1.00 calc . . .
H(16) H -0.3625 0.3000 0.2538 0.0697 Uiso 1.00 calc . . .
H(17) H -0.1863 0.1546 0.2524 0.0587 Uiso 1.00 calc . . .
H(18) H -0.0393 -0.3286 0.2390 0.0581 Uiso 1.00 calc . . .
H(19) H -0.1848 -0.5001 0.2696 0.0637 Uiso 1.00 calc . . .
H(20) H -0.4352 -0.4495 0.2369 0.0674 Uiso 1.00 calc . . .
H(21) H -0.4422 -0.2403 0.1894 0.0573 Uiso 1.00 calc . . .
H(22) H -0.3096 0.0066 0.3178 0.0567 Uiso 1.00 calc . . .
H(23) H -0.4521 -0.1632 0.3532 0.0710 Uiso 1.00 calc . . .
H(24) H -0.2916 -0.3238 0.4014 0.0806 Uiso 1.00 calc . . .
H(25) H -0.0488 -0.2515 0.4017 0.0643 Uiso 1.00 calc . . .
H(26) H 0.1674 -0.2248 0.3275 0.0661 Uiso 1.00 calc . . .
H(27) H 0.3426 -0.3208 0.3891 0.0756 Uiso 1.00 calc . . .
H(28) H 0.4471 -0.2130 0.4905 0.0722 Uiso 1.00 calc . . .
H(29) H 0.3627 -0.0162 0.5308 0.0770 Uiso 1.00 calc . . .
H(30) H 0.1776 0.0750 0.4703 0.0596 Uiso 1.00 calc . . .
H(31) H -0.0978 0.1141 0.4467 0.0562 Uiso 1.00 calc . . .
H(32) H -0.1434 0.3256 0.4839 0.0695 Uiso 1.00 calc . . .
H(33) H -0.0782 0.4982 0.4391 0.0667 Uiso 1.00 calc . . .
H(34) H 0.0380 0.4662 0.3592 0.0588 Uiso 1.00 calc . . .
H(35) H 0.0747 0.2485 0.3143 0.0483 Uiso 1.00 calc . . .
H(36) H 0.6558 0.2360 0.9214 0.1469 Uiso 1.00 calc . . .
H(37) H 0.4876 0.3444 0.9658 0.1873 Uiso 1.00 calc . . .
H(38) H 0.5233 0.3756 1.0717 0.1970 Uiso 1.00 calc . . .
H(39) H 0.7468 0.3636 1.1316 0.1667 Uiso 1.00 calc . . .
H(40) H 0.9169 0.3516 1.0823 0.1786 Uiso 1.00 calc . . .
H(41) H 0.8785 0.2754 0.9746 0.1593 Uiso 1.00 calc . . .
H(42) H 0.4291 0.5240 0.5942 0.0886 Uiso 1.00 calc . . .
H(43) H 0.2725 0.4474 0.5002 0.0850 Uiso 1.00 calc . . .
H(44) H 0.3431 0.4266 0.4068 0.0843 Uiso 1.00 calc . . .

loop_
_atom_site_aniso_label
_atom_site_aniso_U_11
_atom_site_aniso_U_22
_atom_site_aniso_U_33
_atom_site_aniso_U_12
_atom_site_aniso_U_13
_atom_site_aniso_U_23
Pt(1) 0.0288(2) 0.0359(2) 0.0390(2) 0.0029(1) 0.0068(1) 0.0072(1)
Fe(1) 0.0358(8) 0.0371(8) 0.0518(9) -0.0013(6) 0.0070(7) 0.0142(7)
S(1) 0.070(2) 0.074(2) 0.071(2) 0.029(2) 0.029(2) 0.031(2)
P(1) 0.032(1) 0.037(1) 0.038(1) 0.004(1) 0.004(1) 0.006(1)
P(2) 0.032(1) 0.036(1) 0.038(1) 0.003(1) 0.004(1) 0.010(1)
F(1) 0.16(1) 0.053(6) 0.19(1) -0.009(6) 0.071(10) 0.019(7)
F(2) 0.124(8) 0.099(7) 0.072(6) 0.032(6) 0.045(6) 0.013(5)
F(3) 0.092(8) 0.17(1) 0.115(9) 0.033(8) -0.012(6) 0.073(8)
O(1) 0.045(5) 0.079(7) 0.080(7) 0.005(5) -0.004(5) 0.001(5)
O(2) 0.14(1) 0.045(6) 0.17(1) -0.022(7) 0.07(1) -0.006(7)
O(3) 0.077(7) 0.118(10) 0.072(7) 0.026(7) 0.008(6) 0.041(7)
O(4) 0.095(8) 0.089(8) 0.091(8) 0.039(6) 0.053(7) 0.017(6)
C(1) 0.046(7) 0.10(1) 0.041(6) -0.011(7) 0.015(5) -0.004(7)
C(2) 0.042(8) 0.16(2) 0.08(1) -0.021(10) 0.041(8) -0.01(1)
C(3) 0.036(7) 0.19(2) 0.08(1) -0.03(1) 0.016(8) -0.02(1)
C(4) 0.063(9) 0.067(9) 0.08(1) 0.003(7) 0.011(8) -0.008(8)
C(5) 0.039(6) 0.058(7) 0.036(6) 0.000(5) 0.006(4) 0.003(5)
C(6) 0.054(7) 0.067(8) 0.048(7) -0.008(6) 0.008(6) 0.016(6)
C(7) 0.062(8) 0.08(1) 0.042(7) -0.007(7) 0.004(6) 0.009(7)
C(8) 0.070(10) 0.12(2) 0.047(8) 0.010(10) 0.010(7) 0.017(9)
C(9) 0.09(1) 0.09(1) 0.054(9) 0.012(9) 0.013(8) -0.002(8)
C(10) 0.060(8) 0.055(7) 0.047(7) 0.012(6) 0.010(6) -0.004(6)
C(11) 0.040(5) 0.040(5) 0.041(6) 0.009(4) 0.012(4) 0.011(4)
C(12) 0.035(6) 0.060(7) 0.057(7) 0.006(5) 0.004(5) 0.017(6)
C(13) 0.034(6) 0.078(10) 0.09(1) 0.008(6) 0.004(6) 0.040(8)
C(14) 0.052(8) 0.063(9) 0.10(1) 0.020(7) 0.034(8) 0.038(8)
C(15) 0.065(8) 0.044(7) 0.075(9) 0.017(6) 0.025(7) 0.020(6)
C(16) 0.052(7) 0.046(6) 0.051(7) 0.005(5) 0.011(5) 0.018(5)
C(17) 0.036(5) 0.038(5) 0.045(6) -0.005(4) 0.004(4) 0.005(4)
C(18) 0.044(6) 0.039(6) 0.058(7) 0.009(5) 0.006(5) 0.002(5)
C(19) 0.047(6) 0.036(6) 0.072(8) 0.002(5) 0.002(6) 0.008(6)
C(20) 0.052(7) 0.043(6) 0.068(8) -0.012(5) 0.005(6) 0.003(6)
C(21) 0.035(5) 0.042(6) 0.062(7) -0.003(5) 0.002(5) 0.008(5)
C(22) 0.038(5) 0.042(6) 0.041(6) -0.003(4) 0.010(4) 0.015(5)
C(23) 0.037(6) 0.049(6) 0.059(7) 0.004(5) 0.015(5) 0.011(5)
C(24) 0.049(7) 0.069(9) 0.064(8) -0.006(6) 0.023(6) 0.012(7)
C(25) 0.071(9) 0.075(9) 0.061(8) -0.020(7) 0.014(7) 0.030(7)
C(26) 0.062(8) 0.047(7) 0.054(7) -0.005(6) 0.011(6) 0.021(6)
C(27) 0.036(5) 0.045(6) 0.038(5) 0.002(4) -0.001(4) 0.013(5)
C(28) 0.046(6) 0.058(7) 0.058(8) 0.010(6) -0.003(6) 0.016(6)
C(29) 0.051(7) 0.060(8) 0.078(10) 0.006(6) 0.004(7) 0.027(7)
C(30) 0.048(7) 0.074(9) 0.062(8) 0.011(6) 0.007(6) 0.027(7)
C(31) 0.044(7) 0.10(1) 0.049(7) -0.005(7) -0.002(6) 0.026(7)
C(32) 0.052(7) 0.052(7) 0.046(6) -0.003(5) 0.010(5) 0.016(5)
C(33) 0.036(5) 0.043(5) 0.029(5) 0.010(4) 0.015(4) 0.003(4)
C(34) 0.059(7) 0.042(6) 0.042(6) -0.001(5) 0.017(5) 0.003(5)
C(35) 0.078(9) 0.052(7) 0.049(7) 0.004(6) 0.027(6) 0.002(6)
C(36) 0.062(8) 0.042(6) 0.061(8) 0.006(6) 0.015(6) 0.004(6)
C(37) 0.060(7) 0.029(5) 0.056(7) 0.000(5) 0.014(6) 0.000(5)
C(38) 0.032(5) 0.044(6) 0.046(6) 0.006(4) 0.007(4) 0.012(5)
C(39) 0.08(1) 0.08(1) 0.07(1) 0.017(8) 0.011(8) 0.020(8)
C(40) 0.09(2) 0.15(2) 0.11(2) 0.01(1) 0.00(1) -0.03(1)
C(41) 0.09(2) 0.21(3) 0.16(3) 0.01(2) 0.03(2) -0.01(3)
C(42) 0.13(3) 0.21(4) 0.19(4) 0.02(3) 0.09(3) 0.05(3)
C(43) 0.20(4) 0.13(2) 0.11(2) 0.01(2) 0.07(2) 0.04(2)
C(44) 0.16(3) 0.14(2) 0.14(3) -0.03(2) 0.01(2) 0.01(2)
C(45) 0.13(2) 0.14(2) 0.13(2) -0.01(2) 0.04(2) -0.04(2)
C(46) 0.09(1) 0.060(9) 0.08(1) 0.002(8) 0.038(9) 0.023(8)
C(47) 0.065(9) 0.051(8) 0.11(1) 0.007(7) 0.032(9) 0.023(8)
C(48) 0.08(1) 0.053(8) 0.074(10) 0.002(7) 0.004(8) 0.029(7)

loop_
_geom_bond_atom_site_label_1
_geom_bond_atom_site_label_2
_geom_bond_distance
_geom_bond_site_symmetry_1
_geom_bond_site_symmetry_2
_geom_bond_publ_flag
Pt(1) P(1) 2.259(3) . . yes
Pt(1) P(2) 2.294(3) . . yes
Pt(1) C(1) 2.13(1) . . yes
Pt(1) C(2) 2.18(1) . . yes
Pt(1) C(3) 2.33(1) . . yes
Fe(1) C(17) 2.02(1) . . yes
Fe(1) C(18) 2.03(1) . . yes
Fe(1) C(19) 2.05(1) . . yes
Fe(1) C(20) 2.08(1) . . yes
Fe(1) C(21) 2.04(1) . . yes
Fe(1) C(22) 2.02(1) . . yes
Fe(1) C(23) 2.04(1) . . yes
Fe(1) C(24) 2.07(1) . . yes
Fe(1) C(25) 2.05(1) . . yes
Fe(1) C(26) 2.04(1) . . yes
S(1) O(2) 1.49(1) . . yes
S(1) O(3) 1.41(1) . . yes
S(1) O(4) 1.406(10) . . yes
S(1) C(39) 1.78(2) . . yes
P(1) C(5) 1.82(1) . . yes
P(1) C(11) 1.82(1) . . yes
P(1) C(17) 1.79(1) . . yes
P(2) C(22) 1.80(1) . . yes
P(2) C(27) 1.81(1) . . yes
P(2) C(33) 1.82(1) . . yes
F(1) C(39) 1.38(2) . . yes
F(2) C(39) 1.28(2) . . yes
F(3) C(39) 1.29(2) . . yes
O(1) C(3) 1.38(2) . . yes
O(1) C(4) 1.39(2) . . yes
C(1) C(2) 1.37(2) . . yes
C(2) C(3) 1.25(2) . . yes
C(5) C(6) 1.40(2) . . yes
C(5) C(10) 1.38(2) . . yes
C(6) C(7) 1.39(2) . . yes
C(7) C(8) 1.39(2) . . yes
C(8) C(9) 1.37(2) . . yes
C(9) C(10) 1.41(2) . . yes
C(11) C(12) 1.40(2) . . yes
C(11) C(16) 1.37(2) . . yes
C(12) C(13) 1.36(2) . . yes
C(13) C(14) 1.42(2) . . yes
C(14) C(15) 1.38(2) . . yes
C(15) C(16) 1.40(2) . . yes
C(17) C(18) 1.41(2) . . yes
C(17) C(21) 1.42(1) . . yes
C(18) C(19) 1.40(2) . . yes
C(19) C(20) 1.41(2) . . yes
C(20) C(21) 1.41(2) . . yes
C(22) C(23) 1.45(1) . . yes
C(22) C(26) 1.43(1) . . yes
C(23) C(24) 1.41(2) . . yes
C(24) C(25) 1.41(2) . . yes
C(25) C(26) 1.39(2) . . yes
C(27) C(28) 1.38(2) . . yes
C(27) C(32) 1.41(2) . . yes
C(28) C(29) 1.37(2) . . yes
C(29) C(30) 1.38(2) . . yes
C(30) C(31) 1.40(2) . . yes
C(31) C(32) 1.38(2) . . yes
C(33) C(34) 1.40(1) . . yes
C(33) C(38) 1.40(1) . . yes
C(34) C(35) 1.37(2) . . yes
C(35) C(36) 1.36(2) . . yes
C(36) C(37) 1.35(2) . . yes
C(37) C(38) 1.43(1) . . yes
C(40) C(41) 1.36(3) . . yes
C(40) C(45) 1.28(3) . . yes
C(41) C(42) 1.28(4) . . yes
C(42) C(43) 1.37(4) . . yes
C(43) C(44) 1.24(4) . . yes
C(44) C(45) 1.37(4) . . yes
C(46) C(47) 1.36(2) . . yes
C(46) C(48) 1.36(2) . 2_666 yes
C(47) C(48) 1.34(2) . . yes
